data_6000084
loop_
_publ_author_name
'Thangadurai, V.'
'Shukla, A. K.'
'Gopalakrishnan, J.'
'Joubert, O.'
'Brohan, L.'
'Tournoux, M.'

_publ_section_title
;
 X-ray powder diffraction study of LiLnTiO~4~ (Ln = La, Nd): a lithium-ion
 conductor
;
_journal_name_full 'Materials Science Forum'
_journal_page_first 965
_journal_page_last 970
_journal_paper_doi 10.4028/www.scientific.net/MSF.321-324.965
_journal_volume 321-324
_journal_year 2000
_chemical_formula_sum 'Li Nd O4 Ti'
_space_group_name_H-M_alt 'P 4/n m m'
_cell_angle_alpha 90.000
_cell_angle_beta 90.000
_cell_angle_gamma 90.000
_cell_length_a 3.7465
_cell_length_b 3.7465
_cell_length_c 11.8950
_cell_volume 166.96
_cod_database_code 6000084

loop_
_atom_site_label
_atom_site_fract_x
_atom_site_fract_y
_atom_site_fract_z
? ? ? ?
